data_1546425
loop_
_publ_author_name
'Daniel, Paige E.'
'Weber, Alexandria E.'
'Malcolmson, Steven J.'

_publ_section_title
;
 Umpolung Synthesis of 1,3-Amino Alcohols: Stereoselective Addition of
 2-Azaallyl Anions to Epoxides.
;
_journal_issue 13
_journal_name_full 'Organic letters'
_journal_page_first 3490
_journal_page_last 3493
_journal_paper_doi 10.1021/acs.orglett.7b01471
_journal_volume 19
_journal_year 2017
_chemical_formula_moiety 'C29 H25 N3 O'
_chemical_formula_sum 'C29 H25 N3 O'
_chemical_formula_weight 431.52
_chemical_name_common AEW-III-124-recryst
_space_group_crystal_system triclinic
_space_group_IT_number 2
_space_group_name_Hall '-P 1'
_space_group_name_H-M_alt 'P -1'
_symmetry_space_group_name_Hall '-P 1'
_symmetry_space_group_name_H-M 'P -1'
_atom_sites_solution_hydrogens mixed
_cell_angle_alpha 112.885(3)
_cell_angle_beta 105.439(3)
_cell_angle_gamma 102.793(2)
_cell_formula_units_Z 2
_cell_length_a 10.6907(11)
_cell_length_b 11.1788(11)
_cell_length_c 11.7080(12)
_cell_measurement_reflns_used 666
_cell_measurement_temperature 100.(2)
_cell_measurement_theta_max 36.2760
_cell_measurement_theta_min 2.0427
_cell_volume 1156.4(2)
_computing_cell_refinement 'APEX3 v2016.5-0 (Bruker AXS)'
_computing_data_collection 'Bruker Instrument Service v2013.12.0.0'
_computing_data_reduction 'SAINT V8.37A (Bruker AXS Inc., 2015)'
_computing_molecular_graphics 'shelXle (C.B. Huebschle, rev 786)'
_computing_structure_refinement 'SHELXL-2014/7 (Sheldrick, 2014)'
_diffrn_ambient_temperature 100.(2)
_diffrn_detector_area_resol_mean 8.3333
_diffrn_measured_fraction_theta_full 0.994
_diffrn_measured_fraction_theta_max 0.994
_diffrn_measurement_device_type 'Bruker-Nonius X8 Kappa APEX II'
_diffrn_measurement_method 'phi and omega scans'
_diffrn_radiation_monochromator graphite
_diffrn_radiation_type MoK\a
_diffrn_radiation_wavelength 0.71073
_diffrn_reflns_av_R_equivalents 0.0360
_diffrn_reflns_av_unetI/netI 0.0319
_diffrn_reflns_limit_h_max 17
_diffrn_reflns_limit_h_min -17
_diffrn_reflns_limit_k_max 18
_diffrn_reflns_limit_k_min -18
_diffrn_reflns_limit_l_max 19
_diffrn_reflns_limit_l_min -19
_diffrn_reflns_number 64073
_diffrn_reflns_theta_full 36.47
_diffrn_reflns_theta_max 36.47
_diffrn_reflns_theta_min 2.05
_diffrn_source 'fine-focus sealed tube'
_exptl_absorpt_coefficient_mu 0.076
_exptl_absorpt_correction_T_max 0.99
_exptl_absorpt_correction_T_min 0.94
_exptl_absorpt_correction_type multi-scan
_exptl_absorpt_process_details
;
SADABS-2016/2 - Bruker AXS area detector scaling and absorption correction
;
_exptl_crystal_colour colourless
_exptl_crystal_density_diffrn 1.239
_exptl_crystal_density_method 'not measured'
_exptl_crystal_description block
_exptl_crystal_F_000 456
_exptl_crystal_size_max 0.454
_exptl_crystal_size_mid 0.377
_exptl_crystal_size_min 0.172
_refine_diff_density_max 0.513
_refine_diff_density_min -0.216
_refine_ls_extinction_method none
_refine_ls_goodness_of_fit_ref 1.027
_refine_ls_hydrogen_treatment mixed
_refine_ls_matrix_type full
_refine_ls_number_parameters 303
_refine_ls_number_reflns 11272
_refine_ls_number_restraints 0
_refine_ls_restrained_S_all 1.027
_refine_ls_R_factor_all 0.0655
_refine_ls_R_factor_gt 0.0451
_refine_ls_shift/su_max 0.001
_refine_ls_shift/su_mean 0.000
_refine_ls_structure_factor_coef Fsqd
_refine_ls_weighting_details 'w=1/[\s^2^(Fo^2^)+(0.0674P)^2^+0.2318P] where P=(Fo^2^+2Fc^2^)/3'
_refine_ls_weighting_scheme calc
_refine_ls_wR_factor_gt 0.1166
_refine_ls_wR_factor_ref 0.1297
_reflns_number_gt 8571
_reflns_number_total 11272
_reflns_threshold_expression 'I > 2\s(I)'
_cod_data_source_file ol7b01471_si_001.cif
_cod_data_source_block rds583
_cod_depositor_comments
;
The following automatic conversions were performed:

'_exptl_absorpt_correction_type' value 'Multi-Scan' changed to
'multi-scan' according to
/home/data/users/saulius/crontab/automatic-downloads/rss-feeds/ACS/lib/dictionaries/cif_core.dic
dictionary named 'cif_core.dic' version 2.4.2 from 2011-04-26.

Automatic conversion script
Id: cif_fix_values 4973 2017-02-22 13:04:09Z antanas 

 Adding full bibliography for 1546424--1546425.cif.
;
_cod_database_code 1546425

loop_
_space_group_symop_operation_xyz
'x, y, z'
'-x, -y, -z'

loop_
_atom_site_type_symbol
_atom_site_label
_atom_site_fract_x
_atom_site_fract_y
_atom_site_fract_z
_atom_site_U_iso_or_equiv
_atom_site_adp_type
_atom_site_calc_flag
_atom_site_refinement_flags_adp
_atom_site_refinement_flags_posn
_atom_site_occupancy
O O1 0.78208(6) 0.64400(7) 1.03223(6) 0.01919(12) Uani d . . 1
H H1 0.8586(18) 0.6610(17) 1.0970(17) 0.044(4) Uiso d . . 1
N N1 0.53460(6) 0.34486(7) 0.62472(6) 0.01234(11) Uani d . . 1
N N2 0.10285(9) 0.71302(10) 0.84446(10) 0.02837(18) Uani d . . 1
N N3 0.99438(7) 0.33687(8) 0.75978(7) 0.01676(12) Uani d . . 1
C C1 0.86191(9) 0.82303(9) 0.97133(9) 0.01983(15) Uani d . . 1
H H1A 0.7856 0.8551 0.9824 0.03 Uiso calc U R 1
H H1B 0.8845 0.8371 0.9006 0.03 Uiso calc U R 1
H H1C 0.9442 0.8763 1.0564 0.03 Uiso calc U R 1
C C2 0.81754(8) 0.66883(8) 0.93187(7) 0.01353(12) Uani d . . 1
H H2 0.8976 0.6388 0.9239 0.016 Uiso calc U R 1
C C3 0.69126(7) 0.57708(7) 0.79603(7) 0.01133(11) Uani d . . 1
H H3 0.713 0.6035 0.7292 0.014 Uiso calc U R 1
C C4 0.66759(7) 0.41957(7) 0.74268(7) 0.01168(12) Uani d . . 1
H H4 0.6602 0.3924 0.8132 0.014 Uiso calc U R 1
C C5 0.55944(7) 0.60282(7) 0.80304(7) 0.01137(11) Uani d . . 1
C C6 0.48321(8) 0.54580(8) 0.86200(7) 0.01294(12) Uani d . . 1
H H6 0.5144 0.4896 0.8977 0.016 Uiso calc U R 1
C C7 0.36307(8) 0.56961(8) 0.86942(8) 0.01422(13) Uani d . . 1
H H7 0.3121 0.5297 0.9092 0.017 Uiso calc U R 1
C C8 0.31760(8) 0.65310(8) 0.81764(8) 0.01426(13) Uani d . . 1
C C9 0.39087(8) 0.70941(8) 0.75668(8) 0.01477(13) Uani d . . 1
H H9 0.3592 0.765 0.7205 0.018 Uiso calc U R 1
C C10 0.51075(8) 0.68347(8) 0.74924(8) 0.01392(12) Uani d . . 1
H H10 0.5602 0.7211 0.707 0.017 Uiso calc U R 1
C C11 0.19762(9) 0.68504(9) 0.83138(9) 0.01896(15) Uani d . . 1
C C12 0.78493(7) 0.38770(8) 0.70412(7) 0.01195(12) Uani d . . 1
C C13 0.79752(8) 0.38200(9) 0.58687(8) 0.01571(13) Uani d . . 1
H H13 0.7313 0.3982 0.528 0.019 Uiso calc U R 1
C C14 0.90800(9) 0.35243(9) 0.55688(8) 0.01835(14) Uani d . . 1
H H14 0.9178 0.3471 0.4769 0.022 Uiso calc U R 1
C C15 1.00394(8) 0.33083(9) 0.64602(8) 0.01754(14) Uani d . . 1
H H15 1.0795 0.3109 0.6253 0.021 Uiso calc U R 1
C C16 0.88638(8) 0.36412(8) 0.78647(8) 0.01486(13) Uani d . . 1
H H16 0.8785 0.3676 0.8665 0.018 Uiso calc U R 1
C C17 0.44180(7) 0.23974(7) 0.61160(7) 0.01197(12) Uani d . . 1
C C18 0.46832(8) 0.16846(8) 0.69556(7) 0.01328(12) Uani d . . 1
C C19 0.56800(9) 0.10587(8) 0.69099(9) 0.01707(14) Uani d . . 1
H H19 0.6128 0.1037 0.6305 0.02 Uiso calc U R 1
C C20 0.60206(10) 0.04683(9) 0.77432(10) 0.02199(16) Uani d . . 1
H H20 0.6696 0.0042 0.7706 0.026 Uiso calc U R 1
C C21 0.53687(11) 0.05053(9) 0.86282(9) 0.02295(17) Uani d . . 1
H H21 0.5616 0.0126 0.9215 0.028 Uiso calc U R 1
C C22 0.43548(11) 0.10965(9) 0.86578(9) 0.02207(16) Uani d . . 1
H H22 0.3901 0.1104 0.9255 0.026 Uiso calc U R 1
C C23 0.40005(9) 0.16776(9) 0.78189(8) 0.01761(14) Uani d . . 1
H H23 0.3297 0.2068 0.7833 0.021 Uiso calc U R 1
C C24 0.29835(8) 0.19087(8) 0.51006(7) 0.01261(12) Uani d . . 1
C C25 0.19826(8) 0.06011(8) 0.46327(8) 0.01705(14) Uani d . . 1
H H25 0.222 -0.0022 0.4939 0.02 Uiso calc U R 1
C C26 0.06348(9) 0.02073(9) 0.37162(9) 0.02006(15) Uani d . . 1
H H26 -0.004 -0.0685 0.3398 0.024 Uiso calc U R 1
C C27 0.02756(8) 0.11141(9) 0.32669(8) 0.01818(14) Uani d . . 1
H H27 -0.0642 0.0843 0.2642 0.022 Uiso calc U R 1
C C28 0.12650(8) 0.24217(9) 0.37352(8) 0.01666(14) Uani d . . 1
H H28 0.1021 0.3044 0.3431 0.02 Uiso calc U R 1
C C29 0.26067(8) 0.28180(8) 0.46455(8) 0.01465(13) Uani d . . 1
H H29 0.3275 0.3713 0.4963 0.018 Uiso calc U R 1

loop_
_atom_site_aniso_label
_atom_site_aniso_U_11
_atom_site_aniso_U_22
_atom_site_aniso_U_33
_atom_site_aniso_U_12
_atom_site_aniso_U_13
_atom_site_aniso_U_23
O1 0.0130(2) 0.0315(3) 0.0146(2) 0.0059(2) 0.0043(2) 0.0143(2)
N1 0.0108(2) 0.0145(3) 0.0123(2) 0.0051(2) 0.0044(2) 0.0068(2)
N2 0.0213(4) 0.0397(5) 0.0344(4) 0.0192(3) 0.0134(3) 0.0213(4)
N3 0.0143(3) 0.0209(3) 0.0176(3) 0.0096(2) 0.0059(2) 0.0101(2)
C1 0.0202(4) 0.0158(3) 0.0180(3) 0.0035(3) 0.0072(3) 0.0048(3)
C2 0.0108(3) 0.0170(3) 0.0132(3) 0.0045(2) 0.0053(2) 0.0075(2)
C3 0.0106(3) 0.0135(3) 0.0121(3) 0.0048(2) 0.0055(2) 0.0072(2)
C4 0.0106(3) 0.0140(3) 0.0122(3) 0.0053(2) 0.0043(2) 0.0075(2)
C5 0.0112(3) 0.0129(3) 0.0111(3) 0.0050(2) 0.0042(2) 0.0064(2)
C6 0.0123(3) 0.0160(3) 0.0146(3) 0.0068(2) 0.0062(2) 0.0097(2)
C7 0.0122(3) 0.0183(3) 0.0156(3) 0.0066(2) 0.0066(2) 0.0100(3)
C8 0.0114(3) 0.0173(3) 0.0148(3) 0.0072(2) 0.0046(2) 0.0076(3)
C9 0.0151(3) 0.0166(3) 0.0149(3) 0.0080(3) 0.0048(2) 0.0090(3)
C10 0.0152(3) 0.0158(3) 0.0149(3) 0.0070(2) 0.0069(2) 0.0098(3)
C11 0.0155(3) 0.0237(4) 0.0202(4) 0.0098(3) 0.0067(3) 0.0116(3)
C12 0.0110(3) 0.0132(3) 0.0119(3) 0.0052(2) 0.0040(2) 0.0061(2)
C13 0.0155(3) 0.0216(3) 0.0132(3) 0.0101(3) 0.0061(2) 0.0092(3)
C14 0.0185(3) 0.0259(4) 0.0150(3) 0.0121(3) 0.0089(3) 0.0101(3)
C15 0.0153(3) 0.0211(3) 0.0181(3) 0.0101(3) 0.0076(3) 0.0085(3)
C16 0.0134(3) 0.0188(3) 0.0147(3) 0.0077(3) 0.0050(2) 0.0095(3)
C17 0.0124(3) 0.0130(3) 0.0119(3) 0.0059(2) 0.0053(2) 0.0062(2)
C18 0.0141(3) 0.0125(3) 0.0133(3) 0.0048(2) 0.0049(2) 0.0066(2)
C19 0.0186(3) 0.0161(3) 0.0207(3) 0.0089(3) 0.0086(3) 0.0107(3)
C20 0.0249(4) 0.0185(4) 0.0259(4) 0.0110(3) 0.0074(3) 0.0137(3)
C21 0.0322(5) 0.0174(3) 0.0191(4) 0.0080(3) 0.0061(3) 0.0117(3)
C22 0.0319(4) 0.0196(4) 0.0178(3) 0.0081(3) 0.0120(3) 0.0111(3)
C23 0.0208(3) 0.0172(3) 0.0178(3) 0.0073(3) 0.0099(3) 0.0093(3)
C24 0.0117(3) 0.0138(3) 0.0124(3) 0.0052(2) 0.0048(2) 0.0060(2)
C25 0.0152(3) 0.0138(3) 0.0191(3) 0.0046(3) 0.0046(3) 0.0067(3)
C26 0.0150(3) 0.0155(3) 0.0213(4) 0.0024(3) 0.0030(3) 0.0053(3)
C27 0.0135(3) 0.0204(3) 0.0149(3) 0.0058(3) 0.0026(3) 0.0052(3)
C28 0.0148(3) 0.0214(3) 0.0159(3) 0.0083(3) 0.0056(3) 0.0103(3)
C29 0.0129(3) 0.0174(3) 0.0152(3) 0.0055(2) 0.0054(2) 0.0093(3)

loop_
_atom_type_symbol
_atom_type_description
_atom_type_scat_dispersion_real
_atom_type_scat_dispersion_imag
_atom_type_scat_source
C C 0.0033 0.0016 'International Tables Vol C Tables 4.2.6.8 and 6.1.1.4'
H H 0.0000 0.0000 'International Tables Vol C Tables 4.2.6.8 and 6.1.1.4'
N N 0.0061 0.0033 'International Tables Vol C Tables 4.2.6.8 and 6.1.1.4'
O O 0.0106 0.0060 'International Tables Vol C Tables 4.2.6.8 and 6.1.1.4'

loop_
_geom_angle_atom_site_label_1
_geom_angle_atom_site_label_2
_geom_angle_atom_site_label_3
_geom_angle
C2 O1 H1 109.1(11)
C17 N1 C4 120.10(6)
C15 N3 C16 117.56(7)
C2 C1 H1A 109.5
C2 C1 H1B 109.5
H1A C1 H1B 109.5
C2 C1 H1C 109.5
H1A C1 H1C 109.5
H1B C1 H1C 109.5
O1 C2 C1 111.05(6)
O1 C2 C3 108.02(6)
C1 C2 C3 112.65(6)
O1 C2 H2 108.3
C1 C2 H2 108.3
C3 C2 H2 108.3
C5 C3 C2 112.28(6)
C5 C3 C4 110.81(6)
C2 C3 C4 111.72(6)
C5 C3 H3 107.2
C2 C3 H3 107.2
C4 C3 H3 107.2
N1 C4 C12 110.88(6)
N1 C4 C3 105.59(5)
C12 C4 C3 111.06(6)
N1 C4 H4 109.7
C12 C4 H4 109.7
C3 C4 H4 109.7
C10 C5 C6 118.55(7)
C10 C5 C3 120.39(6)
C6 C5 C3 121.06(6)
C7 C6 C5 121.34(7)
C7 C6 H6 119.3
C5 C6 H6 119.3
C6 C7 C8 119.31(7)
C6 C7 H7 120.3
C8 C7 H7 120.3
C9 C8 C7 120.34(7)
C9 C8 C11 119.75(7)
C7 C8 C11 119.88(7)
C10 C9 C8 119.53(7)
C10 C9 H9 120.2
C8 C9 H9 120.2
C9 C10 C5 120.92(7)
C9 C10 H10 119.5
C5 C10 H10 119.5
N2 C11 C8 178.74(11)
C13 C12 C16 117.37(7)
C13 C12 C4 121.94(6)
C16 C12 C4 120.68(6)
C14 C13 C12 119.30(7)
C14 C13 H13 120.3
C12 C13 H13 120.3
C13 C14 C15 118.82(7)
C13 C14 H14 120.6
C15 C14 H14 120.6
N3 C15 C14 122.84(7)
N3 C15 H15 118.6
C14 C15 H15 118.6
N3 C16 C12 124.10(7)
N3 C16 H16 117.9
C12 C16 H16 117.9
N1 C17 C24 117.19(6)
N1 C17 C18 123.99(7)
C24 C17 C18 118.76(6)
C23 C18 C19 119.40(7)
C23 C18 C17 121.59(7)
C19 C18 C17 118.96(7)
C20 C19 C18 120.52(8)
C20 C19 H19 119.7
C18 C19 H19 119.7
C21 C20 C19 119.65(8)
C21 C20 H20 120.2
C19 C20 H20 120.2
C20 C21 C22 120.16(8)
C20 C21 H21 119.9
C22 C21 H21 119.9
C21 C22 C23 120.46(8)
C21 C22 H22 119.8
C23 C22 H22 119.8
C22 C23 C18 119.74(8)
C22 C23 H23 120.1
C18 C23 H23 120.1
C25 C24 C29 118.96(7)
C25 C24 C17 122.24(7)
C29 C24 C17 118.74(7)
C26 C25 C24 120.23(7)
C26 C25 H25 119.9
C24 C25 H25 119.9
C27 C26 C25 120.30(8)
C27 C26 H26 119.9
C25 C26 H26 119.9
C26 C27 C28 119.78(7)
C26 C27 H27 120.1
C28 C27 H27 120.1
C29 C28 C27 120.16(7)
C29 C28 H28 119.9
C27 C28 H28 119.9
C28 C29 C24 120.57(7)
C28 C29 H29 119.7
C24 C29 H29 119.7

loop_
_geom_bond_atom_site_label_1
_geom_bond_atom_site_label_2
_geom_bond_distance
O1 C2 1.4303(9)
O1 H1 0.877(17)
N1 C17 1.2849(10)
N1 C4 1.4689(9)
N2 C11 1.1547(11)
N3 C15 1.3396(11)
N3 C16 1.3407(10)
C1 C2 1.5204(12)
C1 H1A 0.98
C1 H1B 0.98
C1 H1C 0.98
C2 C3 1.5423(10)
C2 H2 1.0
C3 C5 1.5160(10)
C3 C4 1.5548(10)
C3 H3 1.0
C4 C12 1.5096(10)
C4 H4 1.0
C5 C10 1.3985(10)
C5 C6 1.3994(10)
C6 C7 1.3859(10)
C6 H6 0.95
C7 C8 1.3996(11)
C7 H7 0.95
C8 C9 1.3958(11)
C8 C11 1.4375(11)
C9 C10 1.3923(11)
C9 H9 0.95
C10 H10 0.95
C12 C13 1.3932(11)
C12 C16 1.3938(10)
C13 C14 1.3897(11)
C13 H13 0.95
C14 C15 1.3912(11)
C14 H14 0.95
C15 H15 0.95
C16 H16 0.95
C17 C24 1.4889(10)
C17 C18 1.4974(10)
C18 C23 1.3967(11)
C18 C19 1.3999(11)
C19 C20 1.3922(12)
C19 H19 0.95
C20 C21 1.3874(14)
C20 H20 0.95
C21 C22 1.3901(14)
C21 H21 0.95
C22 C23 1.3919(12)
C22 H22 0.95
C23 H23 0.95
C24 C25 1.3979(11)
C24 C29 1.4028(11)
C25 C26 1.3964(12)
C25 H25 0.95
C26 C27 1.3897(12)
C26 H26 0.95
C27 C28 1.3926(12)
C27 H27 0.95
C28 C29 1.3881(11)
C28 H28 0.95
C29 H29 0.95

loop_
_geom_hbond_atom_site_label_D
_geom_hbond_atom_site_label_H
_geom_hbond_atom_site_label_A
_geom_hbond_site_symmetry_A
_geom_hbond_distance_DH
_geom_hbond_distance_HA
_geom_hbond_distance_DA
_geom_hbond_angle_DHA
O1 H1 N3 2_767 0.877(17) 1.957(17) 2.8209(9) 167.8(15)
